data_4025772
loop_
_publ_author_name
'Guoyong Song'
'Dan Chen'
'Cheng-Ling Pan'
'Robert H. Crabtree'
'Xingwei Li'

_publ_section_title
;
 Rh-Catalyzed Oxidative Coupling between Primary and Secondary Benzamides
 and Alkynes: Synthesis of Polycyclic Amides
;
_journal_name_full 'Journal of Organic Chemistry'
_journal_page_first 7487
_journal_page_last 7490
_journal_paper_doi 10.1021/jo101596d
_journal_volume 75
_journal_year 2010
_chemical_formula_moiety 'C35 H23 N O'
_chemical_formula_sum 'C35 H23 N O'
_chemical_formula_weight 473.54
_chemical_melting_point ?
_chemical_name_systematic
; 
 ? 
;
_space_group_IT_number 14
_symmetry_cell_setting monoclinic
_symmetry_space_group_name_Hall '-P 2ybc'
_symmetry_space_group_name_H-M 'P 1 21/c 1'
_atom_sites_solution_hydrogens geom
_atom_sites_solution_primary direct
_atom_sites_solution_secondary difmap
_audit_creation_method SHELXL-97
_cell_angle_alpha 90.00
_cell_angle_beta 107.127(3)
_cell_angle_gamma 90.00
_cell_formula_units_Z 4
_cell_length_a 17.420(3)
_cell_length_b 11.314(2)
_cell_length_c 12.965(2)
_cell_measurement_temperature 293(2)
_cell_volume 2442.0(7)
_computing_cell_refinement 'Bruker SMART'
_computing_data_collection 'Bruker SMART'
_computing_data_reduction 'Bruker SAINT software (Bruker, 1999)'
_computing_molecular_graphics 'SHELXTL-PLUS (Sheldrick, 1990)'
_computing_publication_material SHELXL-97
_computing_structure_refinement 'SHELXL-97 (Sheldrick, 1997)'
_computing_structure_solution 'SHELXS-97 (Sheldrick, 1990)'
_diffrn_ambient_temperature 293(2)
_diffrn_measured_fraction_theta_full 0.999
_diffrn_measured_fraction_theta_max 0.999
_diffrn_measurement_device_type 'Bruker SMART APEX CCD'
_diffrn_measurement_method '\w scan'
_diffrn_radiation_monochromator graphite
_diffrn_radiation_source 'fine-focus sealed tube'
_diffrn_radiation_type MoK\a
_diffrn_radiation_wavelength 0.71073
_diffrn_reflns_av_R_equivalents 0.0471
_diffrn_reflns_av_sigmaI/netI 0.0507
_diffrn_reflns_limit_h_max 16
_diffrn_reflns_limit_h_min -18
_diffrn_reflns_limit_k_max 9
_diffrn_reflns_limit_k_min -11
_diffrn_reflns_limit_l_max 13
_diffrn_reflns_limit_l_min -12
_diffrn_reflns_number 8721
_diffrn_reflns_theta_full 21.57
_diffrn_reflns_theta_max 21.57
_diffrn_reflns_theta_min 2.18
_diffrn_standards_decay_% none
_diffrn_standards_interval_count none
_diffrn_standards_interval_time none
_diffrn_standards_number none
_exptl_absorpt_coefficient_mu 0.077
_exptl_absorpt_correction_T_max 0.9848
_exptl_absorpt_correction_T_min 0.9773
_exptl_absorpt_correction_type empirical
_exptl_absorpt_process_details SADABS
_exptl_crystal_colour coloursess
_exptl_crystal_density_diffrn 1.288
_exptl_crystal_density_meas ?
_exptl_crystal_density_method 'not measured'
_exptl_crystal_description square
_exptl_crystal_F_000 992
_exptl_crystal_size_max 0.30
_exptl_crystal_size_mid 0.30
_exptl_crystal_size_min 0.20
_refine_diff_density_max 0.124
_refine_diff_density_min -0.153
_refine_diff_density_rms 0.032
_refine_ls_extinction_method none
_refine_ls_goodness_of_fit_ref 0.992
_refine_ls_hydrogen_treatment mixed
_refine_ls_matrix_type full
_refine_ls_number_parameters 334
_refine_ls_number_reflns 2828
_refine_ls_number_restraints 0
_refine_ls_restrained_S_all 0.992
_refine_ls_R_factor_all 0.0764
_refine_ls_R_factor_gt 0.0414
_refine_ls_shift/su_max 0.000
_refine_ls_shift/su_mean 0.000
_refine_ls_structure_factor_coef Fsqd
_refine_ls_weighting_details 'calc w=1/[\s^2^(Fo^2^)+(0.0484P)^2^+0.0000P] where P=(Fo^2^+2Fc^2^)/3'
_refine_ls_weighting_scheme calc
_refine_ls_wR_factor_gt 0.0877
_refine_ls_wR_factor_ref 0.1070
_reflns_number_gt 1885
_reflns_number_total 2828
_reflns_threshold_expression >2sigma(I)
_cod_data_source_file jo101596d_si_004.cif
_cod_data_source_block m
_cod_depositor_comments
;
The following automatic conversions were performed:

'_chemical_melting_point' value 'not measured' was changed to '?' -
the value is undefined or not given.

Automatic conversion script
Id: cif_fix_values 1569 2011-02-09 13:29:24Z adriana 

The following automatic conversions were performed:

'_symmetry_cell_setting' value 'Monoclinic' changed to 'monoclinic'
according to the built-in table from CIF Core dictionary named
'cif_core.dic' version 2.4.1 from 2010-06-29.

Automatic conversion script
Id: cif_fix_values 1646 2011-03-28 12:23:43Z adriana 

The following automatic conversions were performed:

'_exptl_crystal_density_meas' value 'none' was changed to '?' - the
value is perceived as not measured.

Automatic conversion script
Id: cif_fix_values 3008 2015-01-20 13:52:24Z robertas 
;
_cod_original_cell_volume 2441.9(8)
_cod_database_code 4025772

loop_
_symmetry_equiv_pos_as_xyz
'x, y, z'
'-x, y+1/2, -z+1/2'
'-x, -y, -z'
'x, -y-1/2, z-1/2'

loop_
_atom_site_label
_atom_site_type_symbol
_atom_site_fract_x
_atom_site_fract_y
_atom_site_fract_z
_atom_site_U_iso_or_equiv
_atom_site_adp_type
_atom_site_occupancy
_atom_site_symmetry_multiplicity
_atom_site_calc_flag
_atom_site_refinement_flags
_atom_site_disorder_assembly
_atom_site_disorder_group
O1 O 0.64896(11) -0.18051(19) 0.14564(16) 0.0599(6) Uani 1 1 d . . .
N1 N 0.71508(13) -0.0048(2) 0.14658(17) 0.0405(6) Uani 1 1 d . . .
C1 C 0.64610(17) -0.0732(3) 0.1425(2) 0.0455(8) Uani 1 1 d . . .
C2 C 0.70670(16) 0.1122(3) 0.1044(2) 0.0405(7) Uani 1 1 d . . .
C3 C 0.64068(16) 0.1773(3) 0.1019(2) 0.0425(7) Uani 1 1 d . . .
C4 C 0.57417(16) 0.1204(3) 0.1285(2) 0.0440(7) Uani 1 1 d . . .
C5 C 0.57535(16) -0.0027(3) 0.1415(2) 0.0446(8) Uani 1 1 d . . .
C6 C 0.50976(19) -0.0612(3) 0.1599(2) 0.0571(9) Uani 1 1 d . . .
H6A H 0.5109 -0.1429 0.1682 0.069 Uiso 1 1 calc R . .
C7 C 0.4435(2) 0.0020(4) 0.1658(3) 0.0710(10) Uani 1 1 d . . .
H7A H 0.3994 -0.0371 0.1765 0.085 Uiso 1 1 calc R . .
C8 C 0.44287(19) 0.1241(4) 0.1559(3) 0.0716(10) Uani 1 1 d . . .
H8A H 0.3987 0.1667 0.1619 0.086 Uiso 1 1 calc R . .
C9 C 0.50631(18) 0.1831(3) 0.1373(2) 0.0583(9) Uani 1 1 d . . .
H9A H 0.5046 0.2649 0.1304 0.070 Uiso 1 1 calc R . .
C10 C 0.77219(16) 0.1466(2) 0.0593(2) 0.0419(7) Uani 1 1 d . . .
C11 C 0.84767(17) 0.0926(2) 0.1005(2) 0.0418(7) Uani 1 1 d . . .
C12 C 0.85835(16) 0.0022(2) 0.1837(2) 0.0398(7) Uani 1 1 d . . .
C13 C 0.79337(17) -0.0496(2) 0.2005(2) 0.0407(7) Uani 1 1 d . . .
C14 C 0.63507(16) 0.3058(3) 0.0758(2) 0.0451(8) Uani 1 1 d . . .
C15 C 0.68196(17) 0.3861(3) 0.1483(2) 0.0518(8) Uani 1 1 d . . .
H15A H 0.7176 0.3587 0.2121 0.062 Uiso 1 1 calc R . .
C16 C 0.67672(19) 0.5062(3) 0.1275(3) 0.0639(9) Uani 1 1 d . . .
H16A H 0.7084 0.5587 0.1773 0.077 Uiso 1 1 calc R . .
C17 C 0.6251(2) 0.5475(3) 0.0336(3) 0.0670(10) Uani 1 1 d . . .
H17A H 0.6216 0.6282 0.0193 0.080 Uiso 1 1 calc R . .
C18 C 0.5785(2) 0.4699(3) -0.0392(3) 0.0702(10) Uani 1 1 d . . .
H18A H 0.5438 0.4979 -0.1035 0.084 Uiso 1 1 calc R . .
C19 C 0.58270(19) 0.3509(3) -0.0180(2) 0.0642(9) Uani 1 1 d . . .
H19A H 0.5497 0.2995 -0.0677 0.077 Uiso 1 1 calc R . .
C20 C 0.75977(18) 0.2241(3) -0.0281(2) 0.0516(8) Uani 1 1 d . . .
H20A H 0.7091 0.2568 -0.0585 0.062 Uiso 1 1 calc R . .
C21 C 0.8214(2) 0.2526(3) -0.0699(2) 0.0630(9) Uani 1 1 d . . .
H21A H 0.8123 0.3038 -0.1284 0.076 Uiso 1 1 calc R . .
C22 C 0.8973(2) 0.2048(3) -0.0244(3) 0.0655(10) Uani 1 1 d . . .
H22A H 0.9395 0.2263 -0.0508 0.079 Uiso 1 1 calc R . .
C23 C 0.91007(18) 0.1259(3) 0.0592(2) 0.0550(9) Uani 1 1 d . . .
H23A H 0.9610 0.0941 0.0888 0.066 Uiso 1 1 calc R . .
C24 C 0.94264(16) -0.0223(3) 0.2509(2) 0.0429(7) Uani 1 1 d . . .
C25 C 0.97461(19) 0.0430(3) 0.3420(3) 0.0671(10) Uani 1 1 d . . .
H25A H 0.9415 0.0942 0.3655 0.080 Uiso 1 1 calc R . .
C26 C 1.0544(2) 0.0351(4) 0.4001(3) 0.0786(11) Uani 1 1 d . . .
H26A H 1.0745 0.0817 0.4612 0.094 Uiso 1 1 calc R . .
C27 C 1.1039(2) -0.0403(4) 0.3687(3) 0.0702(10) Uani 1 1 d . . .
H27A H 1.1579 -0.0457 0.4077 0.084 Uiso 1 1 calc R . .
C28 C 1.0733(2) -0.1076(3) 0.2795(3) 0.0758(11) Uani 1 1 d . . .
H28A H 1.1067 -0.1599 0.2578 0.091 Uiso 1 1 calc R . .
C29 C 0.99290(19) -0.0996(3) 0.2201(3) 0.0651(10) Uani 1 1 d . . .
H29A H 0.9729 -0.1467 0.1593 0.078 Uiso 1 1 calc R . .
C30 C 0.79879(16) -0.1439(3) 0.2821(2) 0.0422(7) Uani 1 1 d . . .
C31 C 0.76623(17) -0.1273(3) 0.3669(2) 0.0506(8) Uani 1 1 d . . .
H31A H 0.7400 -0.0569 0.3723 0.061 Uiso 1 1 calc R . .
C32 C 0.77269(18) -0.2146(3) 0.4429(2) 0.0605(9) Uani 1 1 d . . .
H32A H 0.7507 -0.2029 0.4994 0.073 Uiso 1 1 calc R . .
C33 C 0.81131(19) -0.3189(3) 0.4361(3) 0.0671(10) Uani 1 1 d . . .
H33A H 0.8150 -0.3778 0.4873 0.080 Uiso 1 1 calc R . .
C34 C 0.84448(18) -0.3358(3) 0.3535(3) 0.0644(9) Uani 1 1 d . . .
H34A H 0.8713 -0.4059 0.3492 0.077 Uiso 1 1 calc R . .
C35 C 0.83808(17) -0.2491(3) 0.2770(2) 0.0520(8) Uani 1 1 d . . .
H35A H 0.8605 -0.2613 0.2210 0.062 Uiso 1 1 calc R . .

loop_
_atom_site_aniso_label
_atom_site_aniso_U_11
_atom_site_aniso_U_22
_atom_site_aniso_U_33
_atom_site_aniso_U_23
_atom_site_aniso_U_13
_atom_site_aniso_U_12
O1 0.0604(14) 0.0373(15) 0.0736(14) 0.0003(12) 0.0065(11) -0.0069(11)
N1 0.0399(15) 0.0316(16) 0.0505(14) 0.0035(12) 0.0143(12) 0.0005(12)
C1 0.045(2) 0.046(2) 0.0407(18) -0.0002(16) 0.0050(15) -0.0045(17)
C2 0.0403(18) 0.038(2) 0.0415(16) 0.0017(15) 0.0087(14) -0.0021(15)
C3 0.0402(18) 0.039(2) 0.0463(17) 0.0008(15) 0.0101(15) 0.0013(15)
C4 0.0407(19) 0.042(2) 0.0460(17) 0.0020(15) 0.0081(14) -0.0002(15)
C5 0.0405(19) 0.051(2) 0.0397(17) 0.0003(15) 0.0073(14) -0.0076(16)
C6 0.052(2) 0.061(2) 0.056(2) 0.0002(17) 0.0116(17) -0.0087(19)
C7 0.053(2) 0.087(3) 0.075(2) 0.002(2) 0.0212(19) -0.015(2)
C8 0.049(2) 0.089(3) 0.080(2) 0.007(2) 0.0232(19) 0.004(2)
C9 0.046(2) 0.057(2) 0.075(2) 0.0074(17) 0.0217(18) 0.0034(17)
C10 0.050(2) 0.0349(19) 0.0417(17) -0.0026(15) 0.0149(15) -0.0031(15)
C11 0.0448(19) 0.041(2) 0.0432(17) -0.0010(15) 0.0181(15) 0.0000(15)
C12 0.0446(19) 0.0352(19) 0.0421(17) -0.0039(15) 0.0165(15) 0.0042(15)
C13 0.0446(19) 0.0356(19) 0.0416(17) -0.0053(14) 0.0124(15) 0.0043(15)
C14 0.0411(18) 0.040(2) 0.0529(19) 0.0042(17) 0.0128(16) 0.0024(15)
C15 0.0398(18) 0.054(2) 0.060(2) 0.0014(19) 0.0127(16) 0.0011(16)
C16 0.054(2) 0.046(3) 0.091(3) -0.010(2) 0.020(2) -0.0096(18)
C17 0.059(2) 0.040(2) 0.104(3) 0.013(2) 0.027(2) 0.0043(18)
C18 0.070(2) 0.056(3) 0.075(2) 0.016(2) 0.006(2) 0.009(2)
C19 0.071(2) 0.042(2) 0.066(2) 0.0030(18) -0.0018(19) 0.0041(18)
C20 0.058(2) 0.046(2) 0.0525(19) 0.0085(16) 0.0184(17) 0.0051(16)
C21 0.076(3) 0.063(2) 0.057(2) 0.0112(18) 0.032(2) 0.004(2)
C22 0.073(3) 0.061(3) 0.076(2) 0.009(2) 0.044(2) 0.0020(19)
C23 0.052(2) 0.053(2) 0.068(2) 0.0102(18) 0.0290(18) 0.0091(16)
C24 0.0436(19) 0.040(2) 0.0482(18) 0.0015(15) 0.0183(15) 0.0039(15)
C25 0.047(2) 0.077(3) 0.070(2) -0.022(2) 0.0075(19) 0.0080(18)
C26 0.059(3) 0.096(3) 0.072(2) -0.018(2) 0.007(2) -0.006(2)
C27 0.045(2) 0.097(3) 0.065(2) 0.020(2) 0.0108(19) 0.003(2)
C28 0.059(3) 0.092(3) 0.082(3) 0.006(2) 0.029(2) 0.025(2)
C29 0.055(2) 0.073(3) 0.065(2) -0.0116(19) 0.0150(19) 0.0167(18)
C30 0.0419(17) 0.039(2) 0.0440(17) 0.0012(15) 0.0099(15) 0.0004(14)
C31 0.0520(19) 0.053(2) 0.0472(18) 0.0019(17) 0.0156(16) 0.0071(16)
C32 0.062(2) 0.071(3) 0.050(2) 0.0106(19) 0.0190(17) 0.0043(19)
C33 0.070(2) 0.065(3) 0.060(2) 0.0262(19) 0.0101(19) 0.003(2)
C34 0.068(2) 0.048(2) 0.074(2) 0.0141(19) 0.017(2) 0.0139(17)
C35 0.055(2) 0.047(2) 0.0570(19) 0.0031(18) 0.0201(16) 0.0058(17)

loop_
_atom_type_symbol
_atom_type_description
_atom_type_scat_dispersion_real
_atom_type_scat_dispersion_imag
_atom_type_scat_source
C C 0.0033 0.0016 'International Tables Vol C Tables 4.2.6.8 and 6.1.1.4'
H H 0.0000 0.0000 'International Tables Vol C Tables 4.2.6.8 and 6.1.1.4'
N N 0.0061 0.0033 'International Tables Vol C Tables 4.2.6.8 and 6.1.1.4'
O O 0.0106 0.0060 'International Tables Vol C Tables 4.2.6.8 and 6.1.1.4'

loop_
_geom_angle_atom_site_label_1
_geom_angle_atom_site_label_2
_geom_angle_atom_site_label_3
_geom_angle
_geom_angle_site_symmetry_1
_geom_angle_site_symmetry_3
_geom_angle_publ_flag
C1 N1 C2 120.2(2) . . ?
C1 N1 C13 120.1(2) . . ?
C2 N1 C13 119.5(2) . . ?
O1 C1 N1 121.2(3) . . ?
O1 C1 C5 124.8(3) . . ?
N1 C1 C5 113.9(3) . . ?
C3 C2 N1 120.2(2) . . ?
C3 C2 C10 126.4(3) . . ?
N1 C2 C10 113.2(2) . . ?
C2 C3 C4 118.9(3) . . ?
C2 C3 C14 122.2(3) . . ?
C4 C3 C14 118.9(2) . . ?
C5 C4 C9 118.2(3) . . ?
C5 C4 C3 118.9(3) . . ?
C9 C4 C3 122.8(3) . . ?
C6 C5 C4 120.4(3) . . ?
C6 C5 C1 117.9(3) . . ?
C4 C5 C1 121.6(3) . . ?
C7 C6 C5 120.2(3) . . ?
C7 C6 H6A 119.9 . . ?
C5 C6 H6A 119.9 . . ?
C6 C7 C8 119.6(3) . . ?
C6 C7 H7A 120.2 . . ?
C8 C7 H7A 120.2 . . ?
C9 C8 C7 121.1(3) . . ?
C9 C8 H8A 119.5 . . ?
C7 C8 H8A 119.5 . . ?
C8 C9 C4 120.5(3) . . ?
C8 C9 H9A 119.8 . . ?
C4 C9 H9A 119.8 . . ?
C20 C10 C11 119.0(3) . . ?
C20 C10 C2 122.2(3) . . ?
C11 C10 C2 118.6(3) . . ?
C23 C11 C10 118.9(3) . . ?
C23 C11 C12 121.9(3) . . ?
C10 C11 C12 119.2(2) . . ?
C13 C12 C11 119.6(3) . . ?
C13 C12 C24 123.5(3) . . ?
C11 C12 C24 116.8(2) . . ?
C12 C13 N1 119.6(3) . . ?
C12 C13 C30 123.1(2) . . ?
N1 C13 C30 117.0(2) . . ?
C15 C14 C19 117.3(3) . . ?
C15 C14 C3 120.0(3) . . ?
C19 C14 C3 122.8(3) . . ?
C16 C15 C14 121.3(3) . . ?
C16 C15 H15A 119.3 . . ?
C14 C15 H15A 119.3 . . ?
C17 C16 C15 119.9(3) . . ?
C17 C16 H16A 120.0 . . ?
C15 C16 H16A 120.0 . . ?
C16 C17 C18 119.8(3) . . ?
C16 C17 H17A 120.1 . . ?
C18 C17 H17A 120.1 . . ?
C17 C18 C19 120.5(3) . . ?
C17 C18 H18A 119.8 . . ?
C19 C18 H18A 119.8 . . ?
C18 C19 C14 121.3(3) . . ?
C18 C19 H19A 119.4 . . ?
C14 C19 H19A 119.4 . . ?
C21 C20 C10 120.9(3) . . ?
C21 C20 H20A 119.5 . . ?
C10 C20 H20A 119.5 . . ?
C20 C21 C22 119.8(3) . . ?
C20 C21 H21A 120.1 . . ?
C22 C21 H21A 120.1 . . ?
C23 C22 C21 120.2(3) . . ?
C23 C22 H22A 119.9 . . ?
C21 C22 H22A 119.9 . . ?
C22 C23 C11 121.0(3) . . ?
C22 C23 H23A 119.5 . . ?
C11 C23 H23A 119.5 . . ?
C25 C24 C29 117.5(3) . . ?
C25 C24 C12 118.9(3) . . ?
C29 C24 C12 123.2(3) . . ?
C24 C25 C26 121.9(3) . . ?
C24 C25 H25A 119.1 . . ?
C26 C25 H25A 119.1 . . ?
C27 C26 C25 120.4(3) . . ?
C27 C26 H26A 119.8 . . ?
C25 C26 H26A 119.8 . . ?
C26 C27 C28 118.9(3) . . ?
C26 C27 H27A 120.5 . . ?
C28 C27 H27A 120.5 . . ?
C27 C28 C29 121.1(3) . . ?
C27 C28 H28A 119.5 . . ?
C29 C28 H28A 119.5 . . ?
C24 C29 C28 120.2(3) . . ?
C24 C29 H29A 119.9 . . ?
C28 C29 H29A 119.9 . . ?
C35 C30 C31 118.5(3) . . ?
C35 C30 C13 120.8(2) . . ?
C31 C30 C13 120.7(3) . . ?
C32 C31 C30 120.2(3) . . ?
C32 C31 H31A 119.9 . . ?
C30 C31 H31A 119.9 . . ?
C33 C32 C31 120.6(3) . . ?
C33 C32 H32A 119.7 . . ?
C31 C32 H32A 119.7 . . ?
C34 C33 C32 119.8(3) . . ?
C34 C33 H33A 120.1 . . ?
C32 C33 H33A 120.1 . . ?
C33 C34 C35 120.0(3) . . ?
C33 C34 H34A 120.0 . . ?
C35 C34 H34A 120.0 . . ?
C34 C35 C30 121.0(3) . . ?
C34 C35 H35A 119.5 . . ?
C30 C35 H35A 119.5 . . ?

loop_
_geom_bond_atom_site_label_1
_geom_bond_atom_site_label_2
_geom_bond_distance
_geom_bond_site_symmetry_2
_geom_bond_publ_flag
O1 C1 1.215(3) . ?
N1 C1 1.417(3) . ?
N1 C2 1.423(3) . ?
N1 C13 1.429(3) . ?
C1 C5 1.465(4) . ?
C2 C3 1.358(3) . ?
C2 C10 1.479(4) . ?
C3 C4 1.453(4) . ?
C3 C14 1.490(4) . ?
C4 C5 1.402(4) . ?
C4 C9 1.411(4) . ?
C5 C6 1.401(4) . ?
C6 C7 1.379(4) . ?
C6 H6A 0.9300 . ?
C7 C8 1.387(4) . ?
C7 H7A 0.9300 . ?
C8 C9 1.372(4) . ?
C8 H8A 0.9300 . ?
C9 H9A 0.9300 . ?
C10 C20 1.399(4) . ?
C10 C11 1.405(4) . ?
C11 C23 1.398(4) . ?
C11 C12 1.458(4) . ?
C12 C13 1.348(3) . ?
C12 C24 1.496(4) . ?
C13 C30 1.486(4) . ?
C14 C15 1.387(4) . ?
C14 C19 1.385(4) . ?
C15 C16 1.382(4) . ?
C15 H15A 0.9300 . ?
C16 C17 1.365(4) . ?
C16 H16A 0.9300 . ?
C17 C18 1.367(4) . ?
C17 H17A 0.9300 . ?
C18 C19 1.371(4) . ?
C18 H18A 0.9300 . ?
C19 H19A 0.9300 . ?
C20 C21 1.376(4) . ?
C20 H20A 0.9300 . ?
C21 C22 1.388(4) . ?
C21 H21A 0.9300 . ?
C22 C23 1.370(4) . ?
C22 H22A 0.9300 . ?
C23 H23A 0.9300 . ?
C24 C25 1.365(4) . ?
C24 C29 1.377(4) . ?
C25 C26 1.375(4) . ?
C25 H25A 0.9300 . ?
C26 C27 1.358(4) . ?
C26 H26A 0.9300 . ?
C27 C28 1.356(4) . ?
C27 H27A 0.9300 . ?
C28 C29 1.388(4) . ?
C28 H28A 0.9300 . ?
C29 H29A 0.9300 . ?
C30 C35 1.384(4) . ?
C30 C31 1.391(3) . ?
C31 C32 1.377(4) . ?
C31 H31A 0.9300 . ?
C32 C33 1.374(4) . ?
C32 H32A 0.9300 . ?
C33 C34 1.372(4) . ?
C33 H33A 0.9300 . ?
C34 C35 1.376(4) . ?
C34 H34A 0.9300 . ?
C35 H35A 0.9300 . ?

loop_
_cod_related_entry_id
_cod_related_entry_database
_cod_related_entry_code
1 ChemSpider 30659297
